data_2016354
loop_
_publ_author_name
'Genther, Dane J.'
'Squattrito, Philip J.'
'Kirschbaum, Kristin'
'Yearley, Eric J.'
'Pinkerton, A. Alan'

_publ_section_title
;
 5-Aminonaphthalene-1-sulfonic acid and its manganese, nickel and
 cobalt salts
;
_journal_coeditor_code SK3173
_journal_issue 12
_journal_name_full 'Acta Crystallographica Section C'
_journal_page_first m604
_journal_page_last m609
_journal_paper_doi 10.1107/S0108270107052286
_journal_volume 63
_journal_year 2007
_chemical_formula_iupac 'C10 H9 N O3 S , H2 O'
_chemical_formula_moiety 'C10 H9 N O3 S , H2 O'
_chemical_formula_sum 'C10 H11 N O4 S'
_chemical_formula_weight 241.26
_chemical_name_common
;
5-aminonaphthalene-1-sulfonic acid monohydrate
;
_chemical_name_systematic
;
5-Ammonionaphthalene-1-sulfonate monohydrate
;
_space_group_IT_number 14
_symmetry_cell_setting monoclinic
_symmetry_space_group_name_Hall '-P 2ybc'
_symmetry_space_group_name_H-M 'P 1 21/c 1'
_atom_sites_solution_hydrogens geom
_atom_sites_solution_primary direct
_atom_sites_solution_secondary difmap
_audit_creation_method SHELXL97
_cell_angle_alpha 90.00
_cell_angle_beta 96.90(3)
_cell_angle_gamma 90.00
_cell_formula_units_Z 4
_cell_length_a 8.1157(16)
_cell_length_b 7.8434(16)
_cell_length_c 16.723(3)
_cell_measurement_temperature 150(2)
_cell_volume 1056.8(4)
_computing_cell_refinement 'SAINT-Plus (Bruker, 2003)'
_computing_data_collection 'SMART (Bruker, 2003)'
_computing_data_reduction 'SAINT-Plus (Bruker, 2003)'
_computing_molecular_graphics 'SHELXTL (Sheldrick, 2000)'
_computing_publication_material 'SHELXTL (Sheldrick, 2000) and local programs'
_computing_structure_refinement 'SHELXTL (Sheldrick, 2000)'
_computing_structure_solution 'SHELXTL (Sheldrick, 2000)'
_diffrn_ambient_temperature 150(2)
_diffrn_measured_fraction_theta_full 1.000
_diffrn_measured_fraction_theta_max 0.926
_diffrn_measurement_device_type 'Bruker SMART 6000 CCD area-detector'
_diffrn_measurement_method \w
_diffrn_radiation_monochromator graphite
_diffrn_radiation_source 'fine-focus sealed tube'
_diffrn_radiation_type MoK\a
_diffrn_radiation_wavelength 0.71073
_diffrn_reflns_av_R_equivalents 0.0243
_diffrn_reflns_av_sigmaI/netI 0.0242
_diffrn_reflns_limit_h_max 10
_diffrn_reflns_limit_h_min -10
_diffrn_reflns_limit_k_max 9
_diffrn_reflns_limit_k_min -10
_diffrn_reflns_limit_l_max 20
_diffrn_reflns_limit_l_min -22
_diffrn_reflns_number 9016
_diffrn_reflns_theta_full 26.00
_diffrn_reflns_theta_max 28.48
_diffrn_reflns_theta_min 2.45
_exptl_absorpt_coefficient_mu 0.304
_exptl_absorpt_correction_type none
_exptl_crystal_colour purple
_exptl_crystal_density_diffrn 1.516
_exptl_crystal_density_method 'not measured'
_exptl_crystal_description block
_exptl_crystal_F_000 504
_exptl_crystal_size_max 0.30
_exptl_crystal_size_mid 0.06
_exptl_crystal_size_min 0.03
_refine_diff_density_max 0.288
_refine_diff_density_min -0.268
_refine_ls_extinction_method none
_refine_ls_goodness_of_fit_ref 1.043
_refine_ls_hydrogen_treatment refall
_refine_ls_matrix_type full
_refine_ls_number_parameters 189
_refine_ls_number_reflns 2475
_refine_ls_number_restraints 0
_refine_ls_restrained_S_all 1.043
_refine_ls_R_factor_all 0.0580
_refine_ls_R_factor_gt 0.0421
_refine_ls_shift/su_max 0.000
_refine_ls_shift/su_mean 0.000
_refine_ls_structure_factor_coef Fsqd
_refine_ls_weighting_details 'calc w = 1/[\s^2^(Fo^2^)+(0.0634P)^2^+0.4287P] where P=(Fo^2^+2Fc^2^)/3'
_refine_ls_weighting_scheme calc
_refine_ls_wR_factor_gt 0.1119
_refine_ls_wR_factor_ref 0.1196
_reflns_number_gt 1957
_reflns_number_total 2475
_reflns_threshold_expression I>2\s(I)
_cod_data_source_file sk3173.cif
_cod_data_source_block I
_cod_original_sg_symbol_H-M 'P 21/c'
_cod_database_code 2016354
_cod_database_fobs_code 2016354

loop_
_symmetry_equiv_pos_as_xyz
'x, y, z'
'-x, y+1/2, -z+1/2'
'-x, -y, -z'
'x, -y-1/2, z-1/2'

loop_
_atom_site_type_symbol
_atom_site_label
_atom_site_fract_x
_atom_site_fract_y
_atom_site_fract_z
_atom_site_U_iso_or_equiv
_atom_site_adp_type
_atom_site_calc_flag
_atom_site_occupancy
S S1 0.29464(6) 0.78581(7) 0.16340(3) 0.03429(17) Uani d 1
O O1 0.4086(2) 0.90939(19) 0.20430(9) 0.0475(4) Uani d 1
O O2 0.3358(3) 0.6167(2) 0.19111(9) 0.0609(5) Uani d 1
O O3 0.1242(2) 0.8310(4) 0.16788(11) 0.0855(8) Uani d 1
O O4 -0.0571(3) 0.8956(3) 0.29399(14) 0.0708(6) Uani d 1
N N1 0.6426(3) 0.7435(2) -0.16997(11) 0.0374(4) Uani d 1
C C1 0.3210(2) 0.7977(2) 0.05947(11) 0.0308(4) Uani d 1
C C2 0.1899(3) 0.8564(3) 0.00856(13) 0.0393(5) Uani d 1
C C3 0.2011(3) 0.8756(3) -0.07399(13) 0.0454(5) Uani d 1
C C4 0.3441(3) 0.8341(3) -0.10422(12) 0.0390(5) Uani d 1
C C5 0.6329(2) 0.7232(3) -0.08349(12) 0.0335(4) Uani d 1
C C6 0.7650(3) 0.6612(3) -0.03517(13) 0.0411(5) Uani d 1
C C7 0.7554(3) 0.6420(3) 0.04748(14) 0.0464(5) Uani d 1
C C8 0.6140(3) 0.6849(3) 0.07968(13) 0.0400(5) Uani d 1
C C9 0.4737(2) 0.7504(2) 0.03040(11) 0.0295(4) Uani d 1
C C10 0.4821(2) 0.7700(2) -0.05357(11) 0.0301(4) Uani d 1
H H2 0.091(3) 0.885(3) 0.0303(15) 0.052(7) Uiso d 1
H H3 0.102(3) 0.923(3) -0.1086(17) 0.063(8) Uiso d 1
H H4 0.349(3) 0.846(3) -0.1593(15) 0.039(6) Uiso d 1
H H6 0.866(3) 0.626(3) -0.0579(14) 0.046(6) Uiso d 1
H H7 0.848(3) 0.602(3) 0.0767(15) 0.054(7) Uiso d 1
H H8 0.613(2) 0.677(3) 0.1359(13) 0.029(5) Uiso d 1
H H1A 0.617(3) 0.858(4) -0.1851(15) 0.050(7) Uiso d 1
H H1B 0.565(3) 0.677(3) -0.2016(16) 0.052(7) Uiso d 1
H H1C 0.748(3) 0.713(3) -0.1819(16) 0.052(7) Uiso d 1
H H4A 0.003(4) 0.880(5) 0.255(2) 0.090(11) Uiso d 1
H H4B -0.091(5) 1.001(6) 0.280(3) 0.120(16) Uiso d 1

loop_
_atom_site_aniso_label
_atom_site_aniso_U_11
_atom_site_aniso_U_22
_atom_site_aniso_U_33
_atom_site_aniso_U_12
_atom_site_aniso_U_13
_atom_site_aniso_U_23
S1 0.0382(3) 0.0402(3) 0.0254(2) -0.0015(2) 0.00772(18) -0.00102(19)
O1 0.0719(11) 0.0367(9) 0.0321(7) -0.0088(7) -0.0010(7) -0.0015(6)
O2 0.1184(15) 0.0329(9) 0.0326(8) -0.0100(9) 0.0136(9) 0.0043(7)
O3 0.0455(10) 0.176(2) 0.0380(9) 0.0199(12) 0.0161(8) -0.0026(12)
O4 0.0667(12) 0.0761(16) 0.0775(14) 0.0163(11) 0.0416(11) 0.0153(11)
N1 0.0469(10) 0.0341(10) 0.0335(9) -0.0023(8) 0.0143(8) -0.0019(7)
C1 0.0340(9) 0.0306(10) 0.0281(9) -0.0024(8) 0.0051(7) -0.0012(7)
C2 0.0346(10) 0.0493(13) 0.0344(10) 0.0060(9) 0.0059(8) 0.0013(9)
C3 0.0395(11) 0.0632(15) 0.0325(11) 0.0105(10) 0.0000(8) 0.0057(10)
C4 0.0433(11) 0.0480(13) 0.0254(10) 0.0022(9) 0.0034(8) 0.0028(9)
C5 0.0389(10) 0.0320(10) 0.0307(10) -0.0032(8) 0.0087(8) -0.0029(8)
C6 0.0349(10) 0.0465(13) 0.0428(12) 0.0034(9) 0.0089(9) -0.0059(10)
C7 0.0375(11) 0.0584(15) 0.0419(12) 0.0117(10) -0.0004(9) -0.0008(11)
C8 0.0417(11) 0.0483(13) 0.0295(10) 0.0061(9) 0.0028(8) 0.0016(9)
C9 0.0320(9) 0.0284(10) 0.0281(9) -0.0007(7) 0.0033(7) -0.0006(7)
C10 0.0347(9) 0.0271(10) 0.0291(9) -0.0027(7) 0.0065(7) -0.0015(7)

loop_
_atom_type_symbol
_atom_type_description
_atom_type_scat_dispersion_real
_atom_type_scat_dispersion_imag
_atom_type_scat_source
C C 0.0033 0.0016 'International Tables Vol C Tables 4.2.6.8 and 6.1.1.4'
H H 0.0000 0.0000 'International Tables Vol C Tables 4.2.6.8 and 6.1.1.4'
N N 0.0061 0.0033 'International Tables Vol C Tables 4.2.6.8 and 6.1.1.4'
O O 0.0106 0.0060 'International Tables Vol C Tables 4.2.6.8 and 6.1.1.4'
S S 0.1246 0.1234 'International Tables Vol C Tables 4.2.6.8 and 6.1.1.4'

loop_
_geom_angle_atom_site_label_1
_geom_angle_atom_site_label_2
_geom_angle_atom_site_label_3
_geom_angle
O2 S1 O3 113.56(15)
O2 S1 O1 110.82(11)
O3 S1 O1 111.88(13)
O2 S1 C1 108.33(9)
O3 S1 C1 105.49(10)
O1 S1 C1 106.29(9)
H4A O4 H4B 97(4)
C5 N1 H1A 109.3(15)
C5 N1 H1B 112.7(16)
H1A N1 H1B 105(2)
C5 N1 H1C 110.0(17)
H1A N1 H1C 111(2)
H1B N1 H1C 108(2)
C2 C1 C9 121.22(18)
C2 C1 S1 116.90(15)
C9 C1 S1 121.87(14)
C1 C2 C3 120.94(19)
C1 C2 H2 118.3(15)
C3 C2 H2 120.7(15)
C4 C3 C2 119.95(19)
C4 C3 H3 122.2(16)
C2 C3 H3 117.8(16)
C3 C4 C10 120.85(19)
C3 C4 H4 119.0(14)
C10 C4 H4 120.1(14)
C6 C5 C10 122.37(18)
C6 C5 N1 119.68(18)
C10 C5 N1 117.95(18)
C5 C6 C7 119.55(19)
C5 C6 H6 120.5(14)
C7 C6 H6 119.9(14)
C8 C7 C6 120.7(2)
C8 C7 H7 123.7(17)
C6 C7 H7 115.5(17)
C7 C8 C9 120.9(2)
C7 C8 H8 119.1(12)
C9 C8 H8 119.9(12)
C8 C9 C10 118.82(18)
C8 C9 C1 124.26(18)
C10 C9 C1 116.92(17)
C4 C10 C9 120.10(17)
C4 C10 C5 122.27(18)
C9 C10 C5 117.64(18)

loop_
_geom_bond_atom_site_label_1
_geom_bond_atom_site_label_2
_geom_bond_distance
S1 O2 1.4309(18)
S1 O3 1.4386(18)
S1 O1 1.4526(16)
S1 C1 1.7788(19)
O4 H4A 0.87(4)
O4 H4B 0.89(5)
N1 C5 1.466(3)
N1 H1A 0.95(3)
N1 H1B 0.93(3)
N1 H1C 0.93(3)
C1 C2 1.360(3)
C1 C9 1.433(3)
C2 C3 1.402(3)
C2 H2 0.95(3)
C3 C4 1.360(3)
C3 H3 1.00(3)
C4 C10 1.413(3)
C4 H4 0.93(2)
C5 C6 1.353(3)
C5 C10 1.425(3)
C6 C7 1.402(3)
C6 H6 0.98(2)
C7 C8 1.366(3)
C7 H7 0.90(2)
C8 C9 1.419(3)
C8 H8 0.94(2)
C9 C10 1.422(3)

loop_
_geom_hbond_atom_site_label_D
_geom_hbond_atom_site_label_H
_geom_hbond_atom_site_label_A
_geom_hbond_site_symmetry_A
_geom_hbond_distance_DH
_geom_hbond_distance_HA
_geom_hbond_distance_DA
_geom_hbond_angle_DHA
_geom_hbond_publ_flag
N1 H1A O1 3_675 0.95(3) 1.86(3) 2.803(3) 172(2) yes
N1 H1B O1 4_575 0.93(3) 2.01(3) 2.917(3) 162(2) yes
N1 H1C O4 4_675 0.93(3) 1.88(3) 2.801(3) 168(2) yes
O4 H4A O3 . 0.87(4) 1.89(4) 2.759(3) 176(4) yes
O4 H4B O2 2 0.89(5) 2.29(4) 2.884(3) 124(4) yes

loop_
_geom_torsion_atom_site_label_1
_geom_torsion_atom_site_label_2
_geom_torsion_atom_site_label_3
_geom_torsion_atom_site_label_4
_geom_torsion
O2 S1 C1 C2 126.91(19)
O3 S1 C1 C2 5.0(2)
O1 S1 C1 C2 -113.95(18)
O2 S1 C1 C9 -54.02(19)
O3 S1 C1 C9 -175.94(18)
O1 S1 C1 C9 65.12(18)
C9 C1 C2 C3 -1.2(3)
S1 C1 C2 C3 177.85(18)
C1 C2 C3 C4 0.5(4)
C2 C3 C4 C10 0.6(4)
C10 C5 C6 C7 -0.1(3)
N1 C5 C6 C7 180.0(2)
C5 C6 C7 C8 0.1(4)
C6 C7 C8 C9 -0.2(4)
C7 C8 C9 C10 0.3(3)
C7 C8 C9 C1 179.8(2)
C2 C1 C9 C8 -178.6(2)
S1 C1 C9 C8 2.4(3)
C2 C1 C9 C10 0.9(3)
S1 C1 C9 C10 -178.16(14)
C3 C4 C10 C9 -0.9(3)
C3 C4 C10 C5 179.1(2)
C8 C9 C10 C4 179.68(19)
C1 C9 C10 C4 0.2(3)
C8 C9 C10 C5 -0.4(3)
C1 C9 C10 C5 -179.85(16)
C6 C5 C10 C4 -179.8(2)
N1 C5 C10 C4 0.1(3)
C6 C5 C10 C9 0.3(3)
N1 C5 C10 C9 -179.87(17)

loop_
_cod_related_entry_id
_cod_related_entry_database
_cod_related_entry_code
1 ChemSpider 21120619
